data_1518738
loop_
_publ_author_name
'Collins, Mary S.'
'Choi, Robert Y.'
'Zakharov, Lev N.'
'Watson, Lori A.'
'Hay, Benjamin P.'
'Johnson, Darren W.'

_publ_section_title
;
 Self-assembled trinuclear arsenic and antimony macrobicycles
;
_journal_issue 4
_journal_name_full 'Chem. Sci.'
_journal_page_first 2444
_journal_paper_doi 10.1039/C4SC04042B
_journal_volume 6
_journal_year 2015
_chemical_formula_sum 'C19.5 H18.5 As3 Cl6.5 S6'
_chemical_formula_weight 900.39
_chemical_name_systematic
; 
 ? 
;
_space_group_IT_number 62
_symmetry_cell_setting orthorhombic
_symmetry_space_group_name_Hall '-P 2ac 2n'
_symmetry_space_group_name_H-M 'P n m a'
_atom_sites_solution_hydrogens geom
_atom_sites_solution_primary direct
_atom_sites_solution_secondary difmap
_audit_creation_method SHELXTL
_audit_update_record
;
2014-12-30 deposited with the CCDC.
2015-02-03 downloaded from the CCDC.
;
_cell_angle_alpha 90.00
_cell_angle_beta 90.00
_cell_angle_gamma 90.00
_cell_formula_units_Z 4
_cell_length_a 20.703(4)
_cell_length_b 9.885(2)
_cell_length_c 14.702(3)
_cell_measurement_reflns_used 1230
_cell_measurement_temperature 193(2)
_cell_measurement_theta_max 15.68
_cell_measurement_theta_min 2.67
_cell_volume 3008.8(10)
_computing_cell_refinement 'Bruker SMART'
_computing_data_collection 'Bruker SMART'
_computing_data_reduction 'Bruker SAINT'
_computing_molecular_graphics 'Bruker SHELXTL'
_computing_publication_material 'Bruker SHELXTL'
_computing_structure_refinement 'SHELXL-97 (Sheldrick, 2008)'
_computing_structure_solution 'SHELXS-97 (Sheldrick, 2008)'
_diffrn_ambient_temperature 193(2)
_diffrn_measured_fraction_theta_full 1.000
_diffrn_measured_fraction_theta_max 1.000
_diffrn_measurement_device_type 'CCD area detector'
_diffrn_measurement_method 'phi and omega scans'
_diffrn_radiation_monochromator graphite
_diffrn_radiation_source 'fine-focus sealed tube'
_diffrn_radiation_type MoK\a
_diffrn_radiation_wavelength 0.71073
_diffrn_reflns_av_R_equivalents 0.1156
_diffrn_reflns_av_sigmaI/netI 0.0693
_diffrn_reflns_limit_h_max 24
_diffrn_reflns_limit_h_min -24
_diffrn_reflns_limit_k_max 11
_diffrn_reflns_limit_k_min -11
_diffrn_reflns_limit_l_max 17
_diffrn_reflns_limit_l_min -17
_diffrn_reflns_number 28227
_diffrn_reflns_theta_full 25.00
_diffrn_reflns_theta_max 25.00
_diffrn_reflns_theta_min 1.70
_exptl_absorpt_coefficient_mu 4.320
_exptl_absorpt_correction_T_max 0.8462
_exptl_absorpt_correction_T_min 0.5830
_exptl_absorpt_correction_type multi-scan
_exptl_absorpt_process_details SADABS
_exptl_crystal_colour colorless
_exptl_crystal_density_diffrn 1.988
_exptl_crystal_density_method 'not measured'
_exptl_crystal_description block
_exptl_crystal_F_000 1764
_exptl_crystal_size_max 0.14
_exptl_crystal_size_mid 0.12
_exptl_crystal_size_min 0.04
_refine_diff_density_max 0.681
_refine_diff_density_min -0.981
_refine_diff_density_rms 0.130
_refine_ls_extinction_method none
_refine_ls_goodness_of_fit_ref 1.014
_refine_ls_hydrogen_treatment constr
_refine_ls_matrix_type full
_refine_ls_number_parameters 145
_refine_ls_number_reflns 2818
_refine_ls_number_restraints 0
_refine_ls_restrained_S_all 1.014
_refine_ls_R_factor_all 0.1259
_refine_ls_R_factor_gt 0.0713
_refine_ls_shift/su_max 0.001
_refine_ls_shift/su_mean 0.000
_refine_ls_structure_factor_coef Fsqd
_refine_ls_weighting_details 'calc w=1/[\s^2^(Fo^2^)+(0.1156P)^2^+0.0000P] where P=(Fo^2^+2Fc^2^)/3'
_refine_ls_weighting_scheme calc
_refine_ls_wR_factor_gt 0.1818
_refine_ls_wR_factor_ref 0.2100
_reflns_number_gt 1744
_reflns_number_total 2818
_reflns_threshold_expression >2sigma(I)
_cod_data_source_file c4sc04042b2.cif
_cod_data_source_block as51o
_cod_depositor_comments
;
The following automatic conversions were performed:

'_symmetry_cell_setting' value 'Orthorhombic' changed to
'orthorhombic' according to
/usr/data/users/saulius/crontab/automatic-downloads/rss-feeds/RSC/lib/dictionaries/cif_core.dic
dictionary named 'cif_core.dic' version 2.4.2 from 2011-04-26.

Automatic conversion script
Id: cif_fix_values 3008 2015-01-20 13:52:24Z robertas 

 Adding full bibliography for 1518738--1518743.cif.
;
_cod_original_cell_volume 3008.7(11)
_cod_original_sg_symbol_H-M Pnma
_cod_original_formula_sum 'C19.50 H18.50 As3 Cl6.50 S6'
_cod_database_code 1518738

loop_
_symmetry_equiv_pos_as_xyz
'x, y, z'
'-x+1/2, -y, z+1/2'
'-x, y+1/2, -z'
'x+1/2, -y+1/2, -z+1/2'
'-x, -y, -z'
'x-1/2, y, -z-1/2'
'x, -y-1/2, z'
'-x-1/2, y-1/2, z-1/2'

loop_
_atom_site_label
_atom_site_type_symbol
_atom_site_fract_x
_atom_site_fract_y
_atom_site_fract_z
_atom_site_U_iso_or_equiv
_atom_site_adp_type
_atom_site_occupancy
_atom_site_symmetry_multiplicity
_atom_site_calc_flag
_atom_site_refinement_flags
As1 As 0.36730(6) 0.2500 0.59620(8) 0.0525(4) Uani 1 2 d S
As2 As 0.21057(7) 0.2500 0.45298(9) 0.0755(6) Uani 1 2 d S
As3 As 0.37680(6) 0.2500 0.33136(8) 0.0577(5) Uani 1 2 d S
Cl1 Cl 0.47092(17) 0.2500 0.5557(3) 0.0787(12) Uani 1 2 d S
Cl2 Cl 0.18214(18) 0.2500 0.5999(2) 0.0741(11) Uani 1 2 d S
Cl3 Cl 0.3063(2) 0.2500 0.2169(3) 0.0844(13) Uani 1 2 d S
S1 S 0.36653(18) 0.0961(4) 0.70408(19) 0.1009(13) Uani 1 1 d .
S2 S 0.14438(15) 0.0949(6) 0.3962(2) 0.1278(19) Uani 1 1 d .
S3 S 0.44533(18) 0.0928(5) 0.2857(2) 0.1220(17) Uani 1 1 d .
C1 C 0.3456(6) -0.0593(9) 0.5464(7) 0.060(3) Uani 1 1 d .
C2 C 0.2776(6) -0.0567(10) 0.5353(8) 0.075(3) Uani 1 1 d .
H2A H 0.2506 -0.0531 0.5875 0.090 Uiso 1 1 calc R
C3 C 0.2506(6) -0.0594(10) 0.4519(9) 0.073(3) Uani 1 1 d .
C4 C 0.2884(6) -0.0581(10) 0.3765(9) 0.075(3) Uani 1 1 d .
H4A H 0.2690 -0.0547 0.3180 0.091 Uiso 1 1 calc R
C5 C 0.3535(6) -0.0615(9) 0.3841(7) 0.064(3) Uani 1 1 d .
C6 C 0.3823(6) -0.0580(9) 0.4707(7) 0.069(3) Uani 1 1 d .
H6A H 0.4280 -0.0548 0.4759 0.083 Uiso 1 1 calc R
C7 C 0.3755(6) -0.0573(14) 0.6432(7) 0.103(5) Uani 1 1 d .
H7A H 0.4222 -0.0775 0.6380 0.123 Uiso 1 1 calc R
H7B H 0.3555 -0.1308 0.6792 0.123 Uiso 1 1 calc R
C8 C 0.1762(7) -0.055(2) 0.4431(11) 0.164(9) Uani 1 1 d .
H8A H 0.1572 -0.0680 0.5043 0.197 Uiso 1 1 calc R
H8B H 0.1622 -0.1321 0.4049 0.197 Uiso 1 1 calc R
C9 C 0.3950(7) -0.0569(17) 0.3012(9) 0.120(6) Uani 1 1 d .
H9A H 0.3666 -0.0656 0.2474 0.144 Uiso 1 1 calc R
H9B H 0.4237 -0.1371 0.3021 0.144 Uiso 1 1 calc R

loop_
_atom_site_aniso_label
_atom_site_aniso_U_11
_atom_site_aniso_U_22
_atom_site_aniso_U_33
_atom_site_aniso_U_23
_atom_site_aniso_U_13
_atom_site_aniso_U_12
As1 0.0412(8) 0.0890(11) 0.0273(7) 0.000 -0.0015(5) 0.000
As2 0.0336(8) 0.1555(17) 0.0374(8) 0.000 -0.0019(6) 0.000
As3 0.0423(8) 0.1004(12) 0.0305(7) 0.000 0.0019(6) 0.000
Cl1 0.044(2) 0.086(3) 0.106(3) 0.000 0.0128(19) 0.000
Cl2 0.060(2) 0.123(3) 0.0391(18) 0.000 0.0027(16) 0.000
Cl3 0.092(3) 0.074(3) 0.088(3) 0.000 -0.047(2) 0.000
S1 0.123(3) 0.140(3) 0.0398(15) 0.0261(18) -0.0145(16) -0.047(2)
S2 0.0471(17) 0.271(6) 0.065(2) -0.057(3) -0.0078(15) -0.026(3)
S3 0.089(2) 0.219(5) 0.0581(19) 0.024(2) 0.0266(17) 0.086(3)
C1 0.094(8) 0.033(5) 0.053(6) 0.018(5) -0.017(6) 0.007(5)
C2 0.105(10) 0.045(6) 0.076(8) 0.020(6) 0.001(7) -0.028(6)
C3 0.080(8) 0.047(6) 0.092(9) -0.004(6) -0.011(7) -0.036(6)
C4 0.089(9) 0.049(7) 0.088(9) -0.022(6) -0.027(7) -0.019(6)
C5 0.107(9) 0.028(5) 0.056(6) -0.013(4) -0.012(6) 0.010(5)
C6 0.094(8) 0.044(6) 0.070(7) -0.005(5) -0.003(6) 0.047(6)
C7 0.113(10) 0.149(12) 0.046(6) 0.023(8) -0.020(6) 0.047(9)
C8 0.087(11) 0.29(2) 0.115(12) 0.017(14) -0.026(9) -0.135(14)
C9 0.096(10) 0.176(15) 0.088(10) -0.063(10) 0.015(8) 0.052(10)

loop_
_atom_type_symbol
_atom_type_description
_atom_type_scat_dispersion_real
_atom_type_scat_dispersion_imag
_atom_type_scat_source
C C 0.0033 0.0016 'International Tables Vol C Tables 4.2.6.8 and 6.1.1.4'
H H 0.0000 0.0000 'International Tables Vol C Tables 4.2.6.8 and 6.1.1.4'
S S 0.1246 0.1234 'International Tables Vol C Tables 4.2.6.8 and 6.1.1.4'
Cl Cl 0.1484 0.1585 'International Tables Vol C Tables 4.2.6.8 and 6.1.1.4'
As As 0.0499 2.0058 'International Tables Vol C Tables 4.2.6.8 and 6.1.1.4'

loop_
_geom_angle_atom_site_label_1
_geom_angle_atom_site_label_2
_geom_angle_atom_site_label_3
_geom_angle
_geom_angle_site_symmetry_1
_geom_angle_site_symmetry_3
S1 As1 S1 87.6(2) 7_565 .
S1 As1 Cl1 101.54(14) 7_565 .
S1 As1 Cl1 101.54(14) . .
S2 As2 S2 87.4(3) 7_565 .
S2 As2 Cl2 101.58(12) 7_565 .
S2 As2 Cl2 101.59(12) . .
S3 As3 S3 89.4(3) . 7_565
S3 As3 Cl3 101.04(14) . .
S3 As3 Cl3 101.04(14) 7_565 .
C7 S1 As1 103.1(4) . .
C8 S2 As2 101.7(4) . .
C9 S3 As3 99.6(4) . .
C6 C1 C2 117.7(10) . .
C6 C1 C7 122.2(11) . .
C2 C1 C7 120.1(11) . .
C3 C2 C1 121.1(11) . .
C3 C2 H2A 119.4 . .
C1 C2 H2A 119.4 . .
C2 C3 C4 120.2(12) . .
C2 C3 C8 119.3(13) . .
C4 C3 C8 120.4(12) . .
C5 C4 C3 120.5(12) . .
C5 C4 H4A 119.8 . .
C3 C4 H4A 119.8 . .
C4 C5 C6 119.7(11) . .
C4 C5 C9 120.4(11) . .
C6 C5 C9 119.7(12) . .
C1 C6 C5 120.6(11) . .
C1 C6 H6A 119.7 . .
C5 C6 H6A 119.7 . .
C1 C7 S1 115.7(8) . .
C1 C7 H7A 108.4 . .
S1 C7 H7A 108.4 . .
C1 C7 H7B 108.4 . .
S1 C7 H7B 108.4 . .
H7A C7 H7B 107.4 . .
C3 C8 S2 115.4(10) . .
C3 C8 H8A 108.4 . .
S2 C8 H8A 108.4 . .
C3 C8 H8B 108.4 . .
S2 C8 H8B 108.4 . .
H8A C8 H8B 107.5 . .
C5 C9 S3 117.1(9) . .
C5 C9 H9A 108.0 . .
S3 C9 H9A 108.0 . .
C5 C9 H9B 108.0 . .
S3 C9 H9B 108.0 . .
H9A C9 H9B 107.3 . .

loop_
_geom_bond_atom_site_label_1
_geom_bond_atom_site_label_2
_geom_bond_distance
_geom_bond_site_symmetry_2
As1 S1 2.198(3) 7_565
As1 S1 2.198(3) .
As1 Cl1 2.226(4) .
As2 S2 2.219(4) 7_565
As2 S2 2.219(4) .
As2 Cl2 2.239(4) .
As3 S3 2.208(3) .
As3 S3 2.209(3) 7_565
As3 Cl3 2.227(4) .
S1 C7 1.770(14) .
S2 C8 1.76(2) .
S3 C9 1.824(17) .
C1 C6 1.347(14) .
C1 C2 1.419(15) .
C1 C7 1.552(14) .
C2 C3 1.347(14) .
C2 H2A 0.9500 .
C3 C4 1.357(15) .
C3 C8 1.546(19) .
C4 C5 1.353(15) .
C4 H4A 0.9500 .
C5 C6 1.406(13) .
C5 C9 1.491(16) .
C6 H6A 0.9500 .
C7 H7A 0.9900 .
C7 H7B 0.9900 .
C8 H8A 0.9900 .
C8 H8B 0.9900 .
C9 H9A 0.9900 .
C9 H9B 0.9900 .

loop_
_geom_torsion_atom_site_label_1
_geom_torsion_atom_site_label_2
_geom_torsion_atom_site_label_3
_geom_torsion_atom_site_label_4
_geom_torsion
_geom_torsion_site_symmetry_1
S1 As1 S1 C7 -174.1(4) 7_565
Cl1 As1 S1 C7 -72.8(5) .
S2 As2 S2 C8 -171.8(6) 7_565
Cl2 As2 S2 C8 -70.5(6) .
S3 As3 S3 C9 -172.4(5) 7_565
Cl3 As3 S3 C9 -71.2(5) .
C6 C1 C2 C3 3.0(15) .
C7 C1 C2 C3 -179.5(10) .
C1 C2 C3 C4 -3.1(17) .
C1 C2 C3 C8 -179.4(11) .
C2 C3 C4 C5 3.6(17) .
C8 C3 C4 C5 179.8(12) .
C3 C4 C5 C6 -3.9(15) .
C3 C4 C5 C9 -178.6(11) .
C2 C1 C6 C5 -3.4(14) .
C7 C1 C6 C5 179.3(9) .
C4 C5 C6 C1 3.9(14) .
C9 C5 C6 C1 178.6(10) .
C6 C1 C7 S1 108.2(10) .
C2 C1 C7 S1 -69.1(13) .
As1 S1 C7 C1 -31.5(11) .
C2 C3 C8 S2 111.2(12) .
C4 C3 C8 S2 -65.0(16) .
As2 S2 C8 C3 -36.2(13) .
C4 C5 C9 S3 113.6(11) .
C6 C5 C9 S3 -61.0(14) .
As3 S3 C9 C5 -40.0(11) .
